data_7103045
loop_
_publ_author_name
'Berkovich-Berger, Dvora'
'Gabriel Lemcoff, N'

_publ_section_title
;
 Facile acetal dynamic combinatorial library.
;
_journal_issue 14
_journal_name_full 'Chemical communications (Cambridge, England)'
_journal_page_first 1686
_journal_page_last 1688
_journal_paper_doi 10.1039/b800384j
_journal_year 2008
_chemical_compound_source 'see text'
_chemical_formula_moiety 'C13 H17 N O6'
_chemical_formula_sum 'C13 H17 N O6'
_chemical_formula_weight 283.28
_chemical_name_systematic ?
_space_group_IT_number 61
_symmetry_cell_setting orthorhombic
_symmetry_Int_Tables_number 61
_symmetry_space_group_name_Hall '-P 2ac 2ab'
_symmetry_space_group_name_H-M 'P b c a'
_atom_sites_solution_hydrogens geom
_atom_sites_solution_primary direct
_atom_sites_solution_secondary difmap
_cell_angle_alpha 90.00
_cell_angle_beta 90.00
_cell_angle_gamma 90.00
_cell_formula_units_Z 8
_cell_length_a 15.714(3)
_cell_length_b 8.2622(15)
_cell_length_c 20.989(4)
_cell_measurement_reflns_used 2013
_cell_measurement_temperature 293(2)
_cell_measurement_theta_max 25.06
_cell_measurement_theta_min 2.33
_cell_volume 2725.0(8)
_computing_cell_refinement 'SET4 (de Boer & Duisenberg, 1984)'
_computing_data_collection 'Locally modified CAD4 Software (Enraf-Nonius, 1989)'
_computing_data_reduction 'HELENA (Spek, 1997)'
_computing_publication_material 'PLATON (Spek, 2003)'
_computing_structure_refinement 'SHELXL-97 (Sheldrick, 1997)'
_diffrn_ambient_temperature 293
_diffrn_detector_area_resol_mean 18.4
_diffrn_measured_fraction_theta_full 0.992
_diffrn_measured_fraction_theta_max 0.992
_diffrn_measurement_device_type 'CCD area detector'
_diffrn_measurement_method 'phi and omega scans'
_diffrn_radiation_monochromator graphite
_diffrn_radiation_probe x-ray
_diffrn_radiation_source 'Rotating Anode'
_diffrn_radiation_type MoK\a
_diffrn_radiation_wavelength 0.71073
_diffrn_reflns_av_R_equivalents 0.0595
_diffrn_reflns_av_sigmaI/netI 0.0461
_diffrn_reflns_limit_h_max 19
_diffrn_reflns_limit_h_min -19
_diffrn_reflns_limit_k_max 10
_diffrn_reflns_limit_k_min -10
_diffrn_reflns_limit_l_max 25
_diffrn_reflns_limit_l_min -14
_diffrn_reflns_number 14250
_diffrn_reflns_reduction_process
;
;
_diffrn_reflns_theta_full 26.16
_diffrn_reflns_theta_max 26.16
_diffrn_reflns_theta_min 1.94
_diffrn_standards_number 0
_exptl_absorpt_coefficient_mu 0.110
_exptl_absorpt_correction_T_max 0.9891
_exptl_absorpt_correction_T_min 0.9783
_exptl_absorpt_correction_type none
_exptl_crystal_colour yellow
_exptl_crystal_density_diffrn 1.381
_exptl_crystal_density_meas 1.19
_exptl_crystal_density_method 'not measured'
_exptl_crystal_description cube
_exptl_crystal_F_000 1200
_exptl_crystal_size_max 0.20
_exptl_crystal_size_mid 0.10
_exptl_crystal_size_min 0.10
_refine_diff_density_max 0.138
_refine_diff_density_min -0.190
_refine_diff_density_rms 0.039
_refine_ls_extinction_method none
_refine_ls_goodness_of_fit_ref 0.966
_refine_ls_hydrogen_treatment mixed
_refine_ls_matrix_type full
_refine_ls_number_parameters 249
_refine_ls_number_reflns 2704
_refine_ls_number_restraints 0
_refine_ls_restrained_S_all 0.966
_refine_ls_R_factor_all 0.1218
_refine_ls_R_factor_gt 0.0484
_refine_ls_shift/su_max 0.031
_refine_ls_shift/su_mean 0.007
_refine_ls_structure_factor_coef Fsqd
_refine_ls_weighting_details 'calc w=1/[\s^2^(Fo^2^)+(0.0913P)^2^] where P=(Fo^2^+2Fc^2^)/3'
_refine_ls_weighting_scheme calc
_refine_ls_wR_factor_gt 0.1273
_refine_ls_wR_factor_ref 0.1683
_reflns_number_gt 1288
_reflns_number_total 2704
_reflns_threshold_expression I>2\s(I)
_cod_data_source_file b800384j.txt
_cod_data_source_block 666
_cod_depositor_comments
;
The following automatic conversions were performed:
'_symmetry_cell_setting' value 'Orthorhombic' changed to 'orthorhombic'
according to '/home/saulius/struct/CIF-dictionaries/cif_core.dic'
dictionary named 'cif_core.dic' version 2.4.1 from 2010-06-29.

Automatic conversion script
Id: cif_fix_enum 1527 2010-12-29 10:47:43Z saulius 
;
_cod_database_code 7103045

loop_
_symmetry_equiv_pos_site_id
_symmetry_equiv_pos_as_xyz
1 x,y,z
2 1/2-x,-y,1/2+z
3 1/2+x,1/2-y,-z
4 -x,1/2+y,1/2-z
5 -x,-y,-z
6 1/2+x,y,1/2-z
7 1/2-x,1/2+y,z
8 x,1/2-y,1/2+z

loop_
_atom_site_aniso_label
_atom_site_aniso_U_11
_atom_site_aniso_U_22
_atom_site_aniso_U_33
_atom_site_aniso_U_23
_atom_site_aniso_U_13
_atom_site_aniso_U_12
O1 0.1002(18) 0.0919(18) 0.0870(18) 0.0340(14) 0.0284(15) 0.0092(13)
O2 0.140(2) 0.0617(15) 0.0925(18) 0.0121(13) 0.0128(16) 0.0202(14)
O3 0.0638(12) 0.0564(12) 0.0744(14) 0.0138(10) 0.0121(11) 0.0032(9)
O4 0.0616(11) 0.0475(11) 0.0742(14) -0.0001(10) -0.0095(11) 0.0058(9)
O5 0.0951(16) 0.0473(11) 0.0851(17) -0.0018(12) -0.0193(13) 0.0037(11)
O6 0.1062(17) 0.0521(12) 0.0819(15) -0.0077(11) -0.0034(14) 0.0049(11)
N1 0.0650(16) 0.0697(19) 0.0674(19) 0.0124(15) -0.0024(14) 0.0001(14)
C1 0.0521(15) 0.0561(17) 0.0534(18) 0.0095(14) -0.0039(14) 0.0018(13)
C2 0.0465(14) 0.0535(17) 0.0583(19) -0.0001(14) -0.0043(14) 0.0025(12)
C3 0.0569(17) 0.0500(17) 0.0595(19) -0.0005(15) -0.0018(15) -0.0022(13)
C4 0.078(2) 0.0461(17) 0.070(2) 0.0030(16) 0.0043(18) -0.0078(16)
C5 0.0661(18) 0.0603(19) 0.0525(19) 0.0069(15) 0.0089(16) 0.0078(15)
C6 0.0641(18) 0.0600(19) 0.061(2) 0.0013(16) 0.0105(16) 0.0084(15)
C7 0.0694(19) 0.0561(19) 0.060(2) 0.0029(16) 0.0027(16) 0.0142(15)
C8 0.0658(19) 0.068(2) 0.056(2) 0.0055(16) 0.0144(17) 0.0041(16)
C9 0.069(2) 0.056(2) 0.104(3) 0.000(2) -0.026(2) -0.0029(17)
C10 0.075(2) 0.0484(18) 0.103(3) 0.008(2) -0.027(2) -0.0129(18)
C11 0.115(3) 0.084(3) 0.077(3) -0.020(2) -0.030(3) 0.002(2)
C12 0.089(2) 0.0551(19) 0.077(3) -0.0013(18) 0.014(2) -0.0105(18)
C13 0.135(4) 0.072(3) 0.065(3) 0.003(2) -0.009(2) 0.008(2)

loop_
_atom_site_label
_atom_site_type_symbol
_atom_site_thermal_displace_type
_atom_site_fract_x
_atom_site_fract_y
_atom_site_fract_z
_atom_site_occupancy
_atom_site_U_iso_or_equiv
_atom_site_calc_flag
_atom_site_refinement_flags
O1 O Uani 0.33482(15) -0.3630(3) 0.60541(13) 1.000 0.0930(10) . .
O2 O Uani 0.41127(17) -0.4811(3) 0.53581(12) 1.000 0.0981(10) . .
O3 O Uani 0.45084(12) 0.2145(2) 0.36466(10) 1.000 0.0649(7) . .
O4 O Uani 0.30809(12) 0.2598(2) 0.38921(9) 1.000 0.0611(7) . .
O5 O Uani 0.27652(14) 0.3010(2) 0.25522(11) 1.000 0.0758(9) . .
O6 O Uani 0.46434(15) 0.2118(2) 0.22728(11) 1.000 0.0801(9) . .
N1 N Uani 0.37484(17) -0.3624(3) 0.55607(14) 1.000 0.0674(10) . .
C1 C Uani 0.38094(16) -0.2109(3) 0.51987(14) 1.000 0.0539(10) . .
C2 C Uani 0.39083(16) 0.0710(3) 0.45070(14) 1.000 0.0528(10) . .
C3 C Uani 0.38992(18) 0.2255(4) 0.41279(15) 1.000 0.0555(10) . .
C4 C Uani 0.4593(2) 0.3609(4) 0.32761(16) 1.000 0.0647(11) . .
C5 C Uani 0.4313(2) -0.0674(4) 0.42979(16) 1.000 0.0596(11) . .
C6 C Uani 0.34630(19) 0.0656(4) 0.50753(15) 1.000 0.0617(11) . .
C7 C Uani 0.4264(2) -0.2096(4) 0.46404(15) 1.000 0.0618(11) . .
C8 C Uani 0.3407(2) -0.0750(4) 0.54210(17) 1.000 0.0633(11) . .
C9 C Uani 0.2244(2) 0.2098(4) 0.2962(2) 1.000 0.0763(14) . .
C10 C Uani 0.2742(3) 0.1341(4) 0.3482(2) 1.000 0.0755(13) . .
C11 C Uani 0.3142(3) 0.2096(6) 0.2042(2) 1.000 0.0920(17) . .
C12 C Uani 0.5084(2) 0.3198(4) 0.26914(18) 1.000 0.0737(14) . .
C13 C Uani 0.3997(3) 0.2753(5) 0.1881(2) 1.000 0.0907(19) . .
H1 H Uiso 0.1849(19) 0.291(4) 0.3172(14) 1.000 0.072(9) . .
H2 H Uiso 0.1921(18) 0.121(4) 0.2718(14) 1.000 0.074(9) . .
H3 H Uiso 0.241(2) 0.067(4) 0.3736(16) 1.000 0.093(12) . .
H4 H Uiso 0.396(2) 0.409(4) 0.3100(15) 1.000 0.088(9) . .
H5 H Uiso 0.4880(17) 0.439(3) 0.3527(12) 1.000 0.060(8) . .
H6 H Uiso 0.3120(18) -0.076(4) 0.5795(15) 1.000 0.065(9) . .
H7 H Uiso 0.4013(16) 0.316(4) 0.4397(13) 1.000 0.062(8) . .
H8 H Uiso 0.4603(18) -0.066(3) 0.3919(15) 1.000 0.074(10) . .
H9 H Uiso 0.455(2) -0.297(5) 0.4521(17) 1.000 0.106(13) . .
H10 H Uiso 0.322(2) 0.063(4) 0.3328(15) 1.000 0.079(10) . .
H11 H Uiso 0.5231(18) 0.419(4) 0.2445(15) 1.000 0.084(10) . .
H12 H Uiso 0.314(2) 0.160(4) 0.5232(15) 1.000 0.084(10) . .
H13 H Uiso 0.400(2) 0.394(5) 0.1915(16) 1.000 0.095(11) . .
H14 H Uiso 0.566(3) 0.256(5) 0.2768(18) 1.000 0.113(12) . .
H15 H Uiso 0.273(2) 0.217(5) 0.166(2) 1.000 0.119(13) . .
H16 H Uiso 0.310(3) 0.092(6) 0.216(2) 1.000 0.138(16) . .
H17 H Uiso 0.410(2) 0.230(5) 0.143(2) 1.000 0.110(13) . .

loop_
_atom_type_symbol
_atom_type_description
_atom_type_scat_dispersion_real
_atom_type_scat_dispersion_imag
_atom_type_scat_source
O O 0.0106 0.0060 'International Tables Vol C Tables 4.2.6.8 and 6.1.1.4'
N N 0.0061 0.0033 'International Tables Vol C Tables 4.2.6.8 and 6.1.1.4'
H H 0.0000 0.0000 'International Tables Vol C Tables 4.2.6.8 and 6.1.1.4'
C C 0.0033 0.0016 'International Tables Vol C Tables 4.2.6.8 and 6.1.1.4'

loop_
_geom_angle_atom_site_label_1
_geom_angle_atom_site_label_2
_geom_angle_atom_site_label_3
_geom_angle
_geom_angle_site_symmetry_1
_geom_angle_site_symmetry_2
_geom_angle_site_symmetry_3
_geom_angle_publ_flag
C3 O3 C4 113.5(2) . . . yes
C3 O4 C10 113.6(2) . . . yes
C9 O5 C11 114.5(3) . . . yes
C12 O6 C13 118.4(2) . . . yes
O1 N1 O2 122.8(3) . . . yes
O1 N1 C1 118.7(2) . . . yes
O2 N1 C1 118.5(3) . . . yes
N1 C1 C7 118.9(2) . . . yes
N1 C1 C8 119.5(3) . . . yes
C7 C1 C8 121.6(3) . . . no
C3 C2 C5 122.6(3) . . . no
C3 C2 C6 118.6(2) . . . no
C5 C2 C6 118.7(3) . . . no
O3 C3 O4 112.7(2) . . . yes
O3 C3 C2 108.7(2) . . . yes
O4 C3 C2 111.5(2) . . . yes
O3 C4 C12 107.5(3) . . . yes
C2 C5 C7 121.0(3) . . . no
C2 C6 C8 121.0(3) . . . no
C1 C7 C5 118.7(3) . . . no
C1 C8 C6 118.9(3) . . . no
O5 C9 C10 111.7(3) . . . yes
O4 C10 C9 109.2(3) . . . yes
O5 C11 C13 110.5(4) . . . yes
O6 C12 C4 113.4(3) . . . yes
O6 C13 C11 112.5(3) . . . yes
O3 C3 H7 110.6(16) . . . no
O4 C3 H7 102.8(16) . . . no
C2 C3 H7 110.5(18) . . . no
O3 C4 H4 112.9(17) . . . no
O3 C4 H5 108.4(15) . . . no
C12 C4 H4 105.4(16) . . . no
C12 C4 H5 111.5(16) . . . no
H4 C4 H5 111(2) . . . no
C2 C5 H8 119.6(16) . . . no
C7 C5 H8 119.4(16) . . . no
C2 C6 H12 121.5(19) . . . no
C8 C6 H12 117.4(19) . . . no
C1 C7 H9 120(2) . . . no
C5 C7 H9 121(2) . . . no
C1 C8 H6 121(2) . . . no
C6 C8 H6 120(2) . . . no
O5 C9 H1 105.5(18) . . . no
O5 C9 H2 111.4(17) . . . no
C10 C9 H1 106.4(17) . . . no
C10 C9 H2 109.0(18) . . . no
H1 C9 H2 113(2) . . . no
O4 C10 H3 107(2) . . . no
O4 C10 H10 109.5(19) . . . no
C9 C10 H3 112(2) . . . no
C9 C10 H10 113.8(18) . . . no
H3 C10 H10 105(3) . . . no
O5 C11 H15 107(2) . . . no
O5 C11 H16 107(2) . . . no
C13 C11 H15 112(2) . . . no
C13 C11 H16 118(3) . . . no
H15 C11 H16 102(3) . . . no
O6 C12 H11 107.9(18) . . . no
O6 C12 H14 101(2) . . . no
C4 C12 H11 111.1(18) . . . no
C4 C12 H14 116(2) . . . no
H11 C12 H14 107(3) . . . no
O6 C13 H13 109.0(19) . . . no
O6 C13 H17 107(2) . . . no
C11 C13 H13 110.6(19) . . . no
C11 C13 H17 102.6(19) . . . no
H13 C13 H17 115(3) . . . no

loop_
_geom_bond_atom_site_label_1
_geom_bond_atom_site_label_2
_geom_bond_distance
_geom_bond_site_symmetry_1
_geom_bond_site_symmetry_2
_geom_bond_publ_flag
O1 N1 1.212(4) . . yes
O2 N1 1.213(4) . . yes
O3 C3 1.395(4) . . yes
O3 C4 1.444(4) . . yes
O4 C3 1.407(3) . . yes
O4 C10 1.450(4) . . yes
O5 C9 1.407(4) . . yes
O5 C11 1.438(5) . . yes
O6 C12 1.431(4) . . yes
O6 C13 1.408(5) . . yes
N1 C1 1.467(4) . . yes
C1 C7 1.372(4) . . no
C1 C8 1.371(4) . . no
C2 C3 1.504(4) . . no
C2 C5 1.380(4) . . no
C2 C6 1.384(4) . . no
C4 C12 1.489(5) . . no
C5 C7 1.380(5) . . no
C6 C8 1.373(5) . . no
C9 C10 1.482(6) . . no
C11 C13 1.488(7) . . no
C3 H7 0.95(3) . . no
C4 H4 1.13(3) . . no
C4 H5 0.95(3) . . no
C5 H8 0.92(3) . . no
C6 H12 0.99(3) . . no
C7 H9 0.89(4) . . no
C8 H6 0.91(3) . . no
C9 H1 1.02(3) . . no
C9 H2 1.03(3) . . no
C10 H3 0.93(3) . . no
C10 H10 1.01(3) . . no
C11 H15 1.03(4) . . no
C11 H16 1.01(5) . . no
C12 H11 1.00(3) . . no
C12 H14 1.06(5) . . no
C13 H13 0.98(4) . . no
C13 H17 1.03(4) . . no

loop_
_geom_contact_atom_site_label_1
_geom_contact_atom_site_label_2
_geom_contact_distance
_geom_contact_site_symmetry_1
_geom_contact_site_symmetry_2
_geom_contact_publ_flag
O1 C11 3.375(5) . 2_555 no
O2 O2 3.183(4) . 5_646 no
O3 O6 2.891(3) . . no
O4 O5 2.876(3) . . no
O5 O4 2.876(3) . . no
O5 O6 3.098(3) . . no
O5 C4 3.287(4) . . no
O6 O5 3.098(3) . . no
O6 C4 3.343(4) . 4_645 no
O6 C12 3.268(4) . 4_645 no
O6 O3 2.891(3) . . no
O1 H12 2.91(3) . 7_545 no
O1 H6 2.46(3) . . no
O1 H15 2.44(4) . 2_555 no
O2 H7 2.63(3) . 1_545 no
O2 H9 2.42(4) . . no
O2 H5 2.85(3) . 5_656 no
O2 H9 2.80(4) . 5_646 no
O3 H8 2.39(3) . . no
O3 H10 2.47(3) . . no
O4 H4 2.49(3) . . no
O4 H3 2.67(3) . 7_555 no
O5 H2 2.71(3) . 7_555 no
O5 H16 2.88(5) . 7_555 no
O5 H4 2.38(3) . . no
O6 H5 2.91(3) . 4_645 no
O6 H11 2.50(3) . 4_645 no
C2 C7 3.572(4) . 5_656 no
C4 O5 3.287(4) . . no
C4 C10 3.487(5) . . no
C4 O6 3.343(4) . 4_655 no
C5 C10 3.435(5) . . no
C6 C10 3.576(5) . . no
C7 C2 3.572(4) . 5_656 no
C10 C4 3.487(5) . . no
C10 C6 3.576(5) . . no
C10 C5 3.435(5) . . no
C11 O1 3.375(5) . 2_554 no
C12 O6 3.268(4) . 4_655 no
C2 H10 2.70(3) . . no
C2 H3 2.86(3) . . no
C4 H13 3.02(3) . . no
C5 H10 2.87(3) . . no
C9 H14 2.95(4) . 6_455 no
C10 H16 2.85(4) . . no
C10 H4 3.08(3) . . no
C10 H1 2.98(3) . 7_545 no
C11 H10 2.96(3) . . no
C11 H4 3.05(3) . . no
C13 H4 2.79(3) . . no
C13 H8 3.06(3) . 4_655 no
H1 C10 2.98(3) . 7_555 no
H1 H10 2.27(5) . 7_555 no
H2 H16 2.21(5) . . no
H2 H14 2.49(5) . 6_455 no
H2 O5 2.71(3) . 7_545 no
H2 H4 2.37(4) . 7_545 no
H3 C2 2.86(3) . . no
H3 O4 2.67(3) . 7_545 no
H4 O4 2.49(3) . . no
H4 O5 2.38(3) . . no
H4 C10 3.08(3) . . no
H4 C11 3.05(3) . . no
H4 C13 2.79(3) . . no
H4 H13 2.49(5) . . no
H4 H2 2.37(4) . 7_555 no
H5 H7 2.50(4) . . no
H5 O6 2.91(3) . 4_655 no
H5 O2 2.85(3) . 5_656 no
H6 O1 2.46(3) . . no
H6 H15 2.54(5) . 2_555 no
H7 O2 2.63(3) . 1_565 no
H7 H5 2.50(4) . . no
H7 H12 2.57(4) . . no
H8 O3 2.39(3) . . no
H8 C13 3.06(3) . 4_645 no
H9 O2 2.42(4) . . no
H9 O2 2.80(4) . 5_646 no
H10 O3 2.47(3) . . no
H10 C2 2.70(3) . . no
H10 C5 2.87(3) . . no
H10 C11 2.96(3) . . no
H10 H16 2.47(5) . . no
H10 H1 2.27(5) . 7_545 no
H11 H13 2.24(4) . . no
H11 O6 2.50(3) . 4_655 no
H12 H7 2.57(4) . . no
H12 O1 2.91(3) . 7_555 no
H13 C4 3.02(3) . . no
H13 H4 2.49(5) . . no
H13 H11 2.24(4) . . no
H14 C9 2.95(4) . 6_555 no
H14 H2 2.49(5) . 6_555 no
H15 O1 2.44(4) . 2_554 no
H15 H6 2.54(5) . 2_554 no
H16 C10 2.85(4) . . no
H16 H2 2.21(5) . . no
H16 H10 2.47(5) . . no
H16 O5 2.88(5) . 7_545 no

loop_
_geom_hbond_atom_site_label_D
_geom_hbond_atom_site_label_H
_geom_hbond_atom_site_label_A
_geom_hbond_distance_DH
_geom_hbond_distance_HA
_geom_hbond_distance_DA
_geom_hbond_angle_DHA
_geom_hbond_site_symmetry_A
_geom_hbond_publ_flag
C4 H4 O5 1.13(3) 2.38(3) 3.287(4) 136(2) . yes
C5 H8 O3 0.92(3) 2.39(3) 2.718(4) 100.9(18) . yes
C10 H10 O3 1.01(3) 2.47(3) 2.875(5) 103(2) . yes
C12 H11 O6 1.00(3) 2.50(3) 3.268(4) 134(2) 4_655 yes
C11 H15 O1 1.03(4) 2.44(4) 3.375(5) 151(3) 2_554 yes

loop_
_geom_torsion_atom_site_label_1
_geom_torsion_atom_site_label_2
_geom_torsion_atom_site_label_3
_geom_torsion_atom_site_label_4
_geom_torsion
_geom_torsion_site_symmetry_1
_geom_torsion_site_symmetry_2
_geom_torsion_site_symmetry_3
_geom_torsion_site_symmetry_4
_geom_torsion_publ_flag
C4 O3 C3 O4 59.6(3) . . . . no
C4 O3 C3 C2 -176.3(2) . . . . no
C3 O3 C4 C12 -165.8(2) . . . . no
C10 O4 C3 O3 63.4(3) . . . . no
C10 O4 C3 C2 -59.2(3) . . . . no
C3 O4 C10 C9 -143.5(3) . . . . no
C11 O5 C9 C10 87.1(4) . . . . no
C9 O5 C11 C13 -147.0(3) . . . . no
C13 O6 C12 C4 78.1(4) . . . . no
C12 O6 C13 C11 -115.0(4) . . . . no
O1 N1 C1 C7 179.8(3) . . . . no
O2 N1 C1 C7 1.0(4) . . . . no
O1 N1 C1 C8 -0.8(4) . . . . no
O2 N1 C1 C8 -179.6(3) . . . . no
N1 C1 C7 C5 179.4(3) . . . . no
C8 C1 C7 C5 0.0(5) . . . . no
N1 C1 C8 C6 -179.5(3) . . . . no
C7 C1 C8 C6 -0.1(5) . . . . no
C5 C2 C3 O3 -14.0(4) . . . . no
C5 C2 C3 O4 110.9(3) . . . . no
C6 C2 C3 O3 168.8(2) . . . . no
C6 C2 C3 O4 -66.4(3) . . . . no
C3 C2 C5 C7 -176.0(3) . . . . no
C6 C2 C5 C7 1.2(4) . . . . no
C3 C2 C6 C8 176.0(3) . . . . no
C5 C2 C6 C8 -1.3(4) . . . . no
O3 C4 C12 O6 66.0(3) . . . . no
C2 C5 C7 C1 -0.5(5) . . . . no
C2 C6 C8 C1 0.8(5) . . . . no
O5 C9 C10 O4 66.1(4) . . . . no
O5 C11 C13 O6 85.0(4) . . . . no

loop_
_cod_related_entry_id
_cod_related_entry_database
_cod_related_entry_code
1 ChemSpider 21118503
